data_4330891
loop_
_publ_author_name
'Dimitri Matioszek'
'Nathalie Saffon'
'Jean-Marc Sotiropoulos'
'Karinne Miqueu'
'Annie Castel'
'Jean Escudi\'e'

_publ_section_title
;
 Bis(amidinato)germylenerhodium Complexes: Synthesis, Structure, and
 Density Functional Theory Calculations
;
_journal_name_full 'Inorganic Chemistry'
_journal_page_first 11716
_journal_page_last 11721
_journal_paper_doi 10.1021/ic3016194
_journal_volume 51
_journal_year 2012
_chemical_formula_sum 'C23 H35 N2 Rh'
_chemical_formula_weight 442.44
_chemical_name_systematic
; 
 ? 
;
_space_group_IT_number 11
_symmetry_cell_setting monoclinic
_symmetry_space_group_name_Hall '-P 2yb'
_symmetry_space_group_name_H-M 'P 1 21/m 1'
_atom_sites_solution_hydrogens geom
_atom_sites_solution_primary direct
_atom_sites_solution_secondary difmap
_audit_creation_method SHELXL-97
_cell_angle_alpha 90.00
_cell_angle_beta 92.509(3)
_cell_angle_gamma 90.00
_cell_formula_units_Z 2
_cell_length_a 6.8114(6)
_cell_length_b 13.7680(13)
_cell_length_c 11.0049(9)
_cell_measurement_reflns_used 5143
_cell_measurement_temperature 193(2)
_cell_measurement_theta_max 30.20
_cell_measurement_theta_min 2.96
_cell_volume 1031.04(16)
_computing_cell_refinement 'Bruker SAINT'
_computing_data_collection 'Bruker APEX2'
_computing_data_reduction 'Bruker SAINT'
_computing_molecular_graphics 'Bruker SHELXTL'
_computing_publication_material 'Bruker SHELXTL'
_computing_structure_refinement 'SHELXL-97 (Sheldrick, 2008)'
_computing_structure_solution 'SHELXS-97 (Sheldrick, 2008)'
_diffrn_ambient_temperature 193(2)
_diffrn_measured_fraction_theta_full 0.991
_diffrn_measured_fraction_theta_max 0.991
_diffrn_measurement_device_type 'Bruker kappa APEX-II CCD Quazar'
_diffrn_measurement_method 'phi and omega scans'
_diffrn_radiation_monochromator graphite
_diffrn_radiation_source 'fine-focus sealed tube'
_diffrn_radiation_type MoK\a
_diffrn_radiation_wavelength 0.71073
_diffrn_reflns_av_R_equivalents 0.0314
_diffrn_reflns_av_sigmaI/netI 0.0291
_diffrn_reflns_limit_h_max 8
_diffrn_reflns_limit_h_min -9
_diffrn_reflns_limit_k_max 18
_diffrn_reflns_limit_k_min -18
_diffrn_reflns_limit_l_max 14
_diffrn_reflns_limit_l_min -14
_diffrn_reflns_number 10898
_diffrn_reflns_theta_full 28.28
_diffrn_reflns_theta_max 28.28
_diffrn_reflns_theta_min 5.36
_exptl_absorpt_coefficient_mu 0.837
_exptl_absorpt_correction_T_max 0.9673
_exptl_absorpt_correction_T_min 0.8373
_exptl_absorpt_correction_type multi-scan
_exptl_absorpt_process_details 'SADABS (Bruker-AXS)'
_exptl_crystal_colour yellow
_exptl_crystal_density_diffrn 1.425
_exptl_crystal_description needle
_exptl_crystal_F_000 464
_exptl_crystal_size_max 0.22
_exptl_crystal_size_mid 0.08
_exptl_crystal_size_min 0.04
_refine_diff_density_max 0.571
_refine_diff_density_min -0.545
_refine_diff_density_rms 0.073
_refine_ls_extinction_method none
_refine_ls_goodness_of_fit_ref 1.056
_refine_ls_hydrogen_treatment constr
_refine_ls_matrix_type full
_refine_ls_number_parameters 133
_refine_ls_number_reflns 2639
_refine_ls_number_restraints 0
_refine_ls_restrained_S_all 1.056
_refine_ls_R_factor_all 0.0319
_refine_ls_R_factor_gt 0.0273
_refine_ls_shift/su_max 0.001
_refine_ls_shift/su_mean 0.000
_refine_ls_structure_factor_coef Fsqd
_refine_ls_weighting_details 'calc w=1/[\s^2^(Fo^2^)+(0.0348P)^2^+0.6784P] where P=(Fo^2^+2Fc^2^)/3'
_refine_ls_weighting_scheme calc
_refine_ls_wR_factor_gt 0.0679
_refine_ls_wR_factor_ref 0.0709
_reflns_number_gt 2389
_reflns_number_total 2639
_reflns_threshold_expression >2sigma(I)
_cod_data_source_file ic3016194_si_001_4.cif
_cod_data_source_block 4b
_cod_database_code 4330891

loop_
_symmetry_equiv_pos_as_xyz
'x, y, z'
'-x, y+1/2, -z'
'-x, -y, -z'
'x, -y-1/2, z'

loop_
_atom_site_label
_atom_site_type_symbol
_atom_site_fract_x
_atom_site_fract_y
_atom_site_fract_z
_atom_site_U_iso_or_equiv
_atom_site_adp_type
_atom_site_occupancy
_atom_site_symmetry_multiplicity
_atom_site_calc_flag
_atom_site_refinement_flags
Rh1 Rh 0.10109(3) 0.2500 0.363254(19) 0.01992(8) Uani 1 2 d S
N1 N 0.2129(3) 0.32997(12) 0.21888(15) 0.0221(3) Uani 1 1 d .
C1 C 0.2937(4) 0.2500 0.1739(2) 0.0193(5) Uani 1 2 d S
C2 C 0.4554(4) 0.2500 0.0851(2) 0.0193(5) Uani 1 2 d S
C3 C 0.4139(4) 0.2500 -0.0402(3) 0.0250(6) Uani 1 2 d S
H3 H 0.2813 0.2500 -0.0707 0.030 Uiso 1 2 calc SR
C4 C 0.5653(5) 0.2500 -0.1204(3) 0.0274(6) Uani 1 2 d S
H4 H 0.5359 0.2500 -0.2056 0.033 Uiso 1 2 calc SR
C5 C 0.7578(5) 0.2500 -0.0773(3) 0.0295(7) Uani 1 2 d S
H5 H 0.8609 0.2500 -0.1327 0.035 Uiso 1 2 calc SR
C6 C 0.8018(4) 0.2500 0.0464(3) 0.0282(6) Uani 1 2 d S
H6 H 0.9348 0.2500 0.0761 0.034 Uiso 1 2 calc SR
C7 C 0.6504(4) 0.2500 0.1272(3) 0.0237(6) Uani 1 2 d S
H7 H 0.6808 0.2500 0.2123 0.028 Uiso 1 2 calc SR
C8 C 0.2649(3) 0.43216(15) 0.19108(19) 0.0257(4) Uani 1 1 d .
C9 C 0.4617(4) 0.46196(19) 0.2512(3) 0.0423(6) Uani 1 1 d .
H9A H 0.4617 0.4477 0.3384 0.063 Uiso 1 1 calc R
H9B H 0.4822 0.5317 0.2393 0.063 Uiso 1 1 calc R
H9C H 0.5677 0.4256 0.2145 0.063 Uiso 1 1 calc R
C10 C 0.2635(4) 0.45209(17) 0.0536(2) 0.0364(5) Uani 1 1 d .
H10A H 0.3817 0.4242 0.0198 0.055 Uiso 1 1 calc R
H10B H 0.2612 0.5224 0.0393 0.055 Uiso 1 1 calc R
H10C H 0.1465 0.4224 0.0140 0.055 Uiso 1 1 calc R
C11 C 0.1023(4) 0.49578(17) 0.2403(2) 0.0355(5) Uani 1 1 d .
H11A H -0.0258 0.4727 0.2082 0.053 Uiso 1 1 calc R
H11B H 0.1216 0.5632 0.2150 0.053 Uiso 1 1 calc R
H11C H 0.1069 0.4922 0.3294 0.053 Uiso 1 1 calc R
C12 C -0.0764(4) 0.35023(17) 0.4583(2) 0.0332(5) Uani 1 1 d .
H12 H -0.1120 0.4101 0.4108 0.040 Uiso 1 1 calc R
C13 C 0.1145(4) 0.35084(17) 0.5087(2) 0.0333(5) Uani 1 1 d .
H13 H 0.1899 0.4113 0.4916 0.040 Uiso 1 1 calc R
C14 C -0.2493(5) 0.3025(2) 0.5173(4) 0.0635(10) Uani 1 1 d .
H14A H -0.2520 0.3252 0.6025 0.076 Uiso 1 1 calc R
H14B H -0.3719 0.3252 0.4746 0.076 Uiso 1 1 calc R
C15 C 0.1749(6) 0.3023(2) 0.6279(2) 0.0628(10) Uani 1 1 d .
H15A H 0.3088 0.3248 0.6527 0.075 Uiso 1 1 calc R
H15B H 0.0853 0.3248 0.6906 0.075 Uiso 1 1 calc R

loop_
_atom_site_aniso_label
_atom_site_aniso_U_11
_atom_site_aniso_U_22
_atom_site_aniso_U_33
_atom_site_aniso_U_23
_atom_site_aniso_U_13
_atom_site_aniso_U_12
Rh1 0.02087(12) 0.02191(12) 0.01726(12) 0.000 0.00420(8) 0.000
N1 0.0248(8) 0.0205(8) 0.0215(8) 0.0019(6) 0.0057(7) -0.0001(7)
C1 0.0182(12) 0.0243(13) 0.0154(12) 0.000 -0.0008(10) 0.000
C2 0.0182(13) 0.0188(12) 0.0211(13) 0.000 0.0030(10) 0.000
C3 0.0231(14) 0.0297(15) 0.0220(14) 0.000 -0.0009(11) 0.000
C4 0.0357(17) 0.0291(15) 0.0178(13) 0.000 0.0038(12) 0.000
C5 0.0309(16) 0.0288(15) 0.0300(15) 0.000 0.0141(13) 0.000
C6 0.0179(13) 0.0340(16) 0.0327(16) 0.000 0.0020(12) 0.000
C7 0.0232(14) 0.0280(14) 0.0197(13) 0.000 -0.0009(11) 0.000
C8 0.0296(11) 0.0193(10) 0.0285(10) 0.0010(8) 0.0058(8) -0.0005(8)
C9 0.0372(13) 0.0308(12) 0.0587(17) -0.0063(12) -0.0015(12) -0.0085(10)
C10 0.0507(15) 0.0238(11) 0.0358(12) 0.0080(9) 0.0146(11) 0.0039(10)
C11 0.0456(14) 0.0244(11) 0.0377(12) 0.0054(9) 0.0151(11) 0.0075(10)
C12 0.0377(13) 0.0311(11) 0.0321(11) 0.0041(9) 0.0150(10) 0.0109(10)
C13 0.0479(14) 0.0283(11) 0.0239(10) -0.0040(9) 0.0027(10) 0.0069(10)
C14 0.0491(17) 0.0542(17) 0.091(2) 0.0215(17) 0.0461(18) 0.0171(14)
C15 0.115(3) 0.0418(16) 0.0289(13) -0.0067(11) -0.0218(16) 0.0151(17)

loop_
_atom_type_symbol
_atom_type_description
_atom_type_scat_dispersion_real
_atom_type_scat_dispersion_imag
_atom_type_scat_source
C C 0.0033 0.0016 'International Tables Vol C Tables 4.2.6.8 and 6.1.1.4'
H H 0.0000 0.0000 'International Tables Vol C Tables 4.2.6.8 and 6.1.1.4'
N N 0.0061 0.0033 'International Tables Vol C Tables 4.2.6.8 and 6.1.1.4'
Rh Rh -1.1178 0.9187 'International Tables Vol C Tables 4.2.6.8 and 6.1.1.4'

loop_
_geom_angle_atom_site_label_1
_geom_angle_atom_site_label_2
_geom_angle_atom_site_label_3
_geom_angle
_geom_angle_site_symmetry_1
_geom_angle_site_symmetry_3
N1 Rh1 N1 63.14(9) . 4_565
N1 Rh1 C13 102.88(8) . .
N1 Rh1 C13 155.39(9) 4_565 .
N1 Rh1 C13 155.39(9) . 4_565
N1 Rh1 C13 102.88(8) 4_565 4_565
C13 Rh1 C13 81.91(13) . 4_565
N1 Rh1 C12 105.25(8) . .
N1 Rh1 C12 159.87(8) 4_565 .
C13 Rh1 C12 38.14(9) . .
C13 Rh1 C12 93.42(9) 4_565 .
N1 Rh1 C12 159.87(8) . 4_565
N1 Rh1 C12 105.25(8) 4_565 4_565
C13 Rh1 C12 93.42(9) . 4_565
C13 Rh1 C12 38.14(9) 4_565 4_565
C12 Rh1 C12 80.40(13) . 4_565
N1 Rh1 C1 32.14(5) . .
N1 Rh1 C1 32.14(5) 4_565 .
C13 Rh1 C1 128.36(8) . .
C13 Rh1 C1 128.36(8) 4_565 .
C12 Rh1 C1 137.17(6) . .
C12 Rh1 C1 137.17(6) 4_565 .
C1 N1 C8 126.74(17) . .
C1 N1 Rh1 90.99(13) . .
C8 N1 Rh1 138.48(13) . .
N1 C1 N1 111.0(2) . 4_565
N1 C1 C2 124.48(12) . .
N1 C1 C2 124.48(12) 4_565 .
N1 C1 Rh1 56.88(12) . .
N1 C1 Rh1 56.88(12) 4_565 .
C2 C1 Rh1 164.5(2) . .
C7 C2 C3 118.7(3) . .
C7 C2 C1 120.0(2) . .
C3 C2 C1 121.3(2) . .
C4 C3 C2 120.4(3) . .
C5 C4 C3 120.3(3) . .
C4 C5 C6 120.2(3) . .
C5 C6 C7 119.7(3) . .
C2 C7 C6 120.8(3) . .
N1 C8 C9 112.24(19) . .
N1 C8 C11 106.62(17) . .
C9 C8 C11 109.2(2) . .
N1 C8 C10 112.36(18) . .
C9 C8 C10 110.3(2) . .
C11 C8 C10 105.83(18) . .
C13 C12 C14 124.2(2) . .
C13 C12 Rh1 70.15(13) . .
C14 C12 Rh1 113.30(18) . .
C12 C13 C15 123.9(3) . .
C12 C13 Rh1 71.70(13) . .
C15 C13 Rh1 111.53(16) . .
C14 C14 C12 115.62(14) 4_565 .
C15 C15 C13 116.20(14) 4_565 .

loop_
_geom_bond_atom_site_label_1
_geom_bond_atom_site_label_2
_geom_bond_distance
_geom_bond_site_symmetry_2
Rh1 N1 2.1030(16) .
Rh1 N1 2.1030(16) 4_565
Rh1 C13 2.118(2) .
Rh1 C13 2.118(2) 4_565
Rh1 C12 2.138(2) .
Rh1 C12 2.138(2) 4_565
Rh1 C1 2.511(3) .
N1 C1 1.336(2) .
N1 C8 1.486(3) .
C1 N1 1.336(2) 4_565
C1 C2 1.504(4) .
C2 C7 1.388(4) .
C2 C3 1.395(4) .
C3 C4 1.386(4) .
C4 C5 1.375(5) .
C5 C6 1.381(4) .
C6 C7 1.391(4) .
C8 C9 1.525(3) .
C8 C11 1.530(3) .
C8 C10 1.537(3) .
C12 C13 1.391(3) .
C12 C14 1.519(3) .
C13 C15 1.513(3) .
C14 C14 1.447(6) 4_565
C15 C15 1.441(6) 4_565
